data_7045857
loop_
_publ_author_name
'Zaitsev, Kirill V.'
'Lam, Kevin'
'Poleshchuk, Oleg Kh'
'Kuz'mina, Lyudmila G.'
'Churakov, Andrei V.'

_publ_section_title
;
 Oligothienyl catenated germanes and silanes: synthesis, structure, and
 properties.
;
_journal_issue 15
_journal_name_full 'Dalton transactions (Cambridge, England : 2003)'
_journal_page_first 5431
_journal_page_last 5444
_journal_paper_doi 10.1039/c8dt00256h
_journal_volume 47
_journal_year 2018
_chemical_formula_moiety 'C18 H34 S2 Si4'
_chemical_formula_sum 'C18 H34 S2 Si4'
_chemical_formula_weight 426.93
_space_group_IT_number 2
_space_group_name_Hall '-P 1'
_space_group_name_H-M_alt 'P -1'
_symmetry_cell_setting triclinic
_symmetry_space_group_name_Hall '-P 1'
_symmetry_space_group_name_H-M 'P -1'
_atom_sites_solution_hydrogens mixed
_atom_sites_solution_primary direct
_atom_sites_solution_secondary difmap
_audit_creation_method SHELXL-97
_audit_update_record
;
2017-12-13 deposited with the CCDC.
2018-03-14 downloaded from the CCDC.
;
_cell_angle_alpha 85.8080(10)
_cell_angle_beta 81.3960(10)
_cell_angle_gamma 79.9180(10)
_cell_formula_units_Z 1
_cell_length_a 6.6294(5)
_cell_length_b 6.7581(5)
_cell_length_c 14.6108(11)
_cell_measurement_reflns_used 5081
_cell_measurement_temperature 150(2)
_cell_measurement_theta_max 30.445
_cell_measurement_theta_min 2.824
_cell_volume 636.49(8)
_computing_cell_refinement 'SAINT (Bruker, 2008)'
_computing_data_collection '<i>APEX2</i> (Bruker, 2008)'
_computing_data_reduction 'SAINT (Bruker, 2008)'
_computing_molecular_graphics 'SHELXTL (Sheldrick, 2008)'
_computing_publication_material 'SHELXTL (Sheldrick, 2008)'
_computing_structure_refinement 'SHELXTL (Sheldrick, 2008)'
_computing_structure_solution 'SHELXTL (Sheldrick, 2008)'
_diffrn_ambient_temperature 150(2)
_diffrn_measured_fraction_theta_full 0.992
_diffrn_measured_fraction_theta_max 0.992
_diffrn_measurement_device_type 'Bruker SMART APEXII'
_diffrn_measurement_method \w
_diffrn_radiation_monochromator graphite
_diffrn_radiation_source 'fine-focus sealed tube'
_diffrn_radiation_type MoK\a
_diffrn_radiation_wavelength 0.71073
_diffrn_reflns_av_R_equivalents 0.0107
_diffrn_reflns_av_sigmaI/netI 0.0133
_diffrn_reflns_limit_h_max 8
_diffrn_reflns_limit_h_min -8
_diffrn_reflns_limit_k_max 8
_diffrn_reflns_limit_k_min -8
_diffrn_reflns_limit_l_max 18
_diffrn_reflns_limit_l_min -18
_diffrn_reflns_number 6151
_diffrn_reflns_theta_full 27.00
_diffrn_reflns_theta_max 27.00
_diffrn_reflns_theta_min 3.07
_diffrn_standards_decay_% 0
_exptl_absorpt_coefficient_mu 0.398
_exptl_absorpt_correction_T_max 0.9613
_exptl_absorpt_correction_T_min 0.8733
_exptl_absorpt_correction_type multi-scan
_exptl_absorpt_process_details 'SADABS (Bruker, 2008)'
_exptl_crystal_colour colourless
_exptl_crystal_density_diffrn 1.114
_exptl_crystal_density_method 'not measured'
_exptl_crystal_description plate
_exptl_crystal_F_000 230
_exptl_crystal_size_max 0.35
_exptl_crystal_size_mid 0.20
_exptl_crystal_size_min 0.10
_refine_diff_density_max 0.335
_refine_diff_density_min -0.243
_refine_diff_density_rms 0.040
_refine_ls_extinction_method none
_refine_ls_goodness_of_fit_ref 1.064
_refine_ls_hydrogen_treatment mixed
_refine_ls_matrix_type full
_refine_ls_number_parameters 135
_refine_ls_number_reflns 2763
_refine_ls_number_restraints 30
_refine_ls_restrained_S_all 1.097
_refine_ls_R_factor_all 0.0278
_refine_ls_R_factor_gt 0.0257
_refine_ls_shift/su_max 0.000
_refine_ls_shift/su_mean 0.000
_refine_ls_structure_factor_coef Fsqd
_refine_ls_weighting_details 'calc w=1/[\s^2^(Fo^2^)+(0.0377P)^2^+0.1923P] where P=(Fo^2^+2Fc^2^)/3'
_refine_ls_weighting_scheme calc
_refine_ls_wR_factor_gt 0.0704
_refine_ls_wR_factor_ref 0.0724
_reflns_number_gt 2566
_reflns_number_total 2763
_reflns_threshold_expression I>2\s(I)
_cod_data_source_file c8dt00256h2.cif
_cod_data_source_block a
_cod_depositor_comments 'Adding full bibliography for 7045857--7045860.cif.'
_cod_database_code 7045857

loop_
_symmetry_equiv_pos_as_xyz
'x, y, z'
'-x, -y, -z'

loop_
_atom_site_label
_atom_site_type_symbol
_atom_site_fract_x
_atom_site_fract_y
_atom_site_fract_z
_atom_site_U_iso_or_equiv
_atom_site_adp_type
_atom_site_occupancy
_atom_site_symmetry_multiplicity
_atom_site_calc_flag
_atom_site_refinement_flags
_atom_site_disorder_assembly
_atom_site_disorder_group
S1 S 0.31850(5) 0.54599(5) 0.38429(2) 0.02986(10) Uani 1 1 d . A .
Si1 Si 0.04582(5) 0.31865(5) 0.28259(2) 0.02401(10) Uani 1 1 d . A .
Si2 Si 0.27814(6) 0.19539(6) 0.15479(3) 0.03151(11) Uani 1 1 d D . .
C1 C 0.43243(18) 0.44612(18) 0.48009(8) 0.0244(2) Uani 1 1 d . . .
C2 C 0.3757(2) 0.2630(2) 0.50713(9) 0.0308(3) Uani 1 1 d . . .
C3 C 0.2433(2) 0.2050(2) 0.45001(9) 0.0312(3) Uani 1 1 d . A .
C4 C 0.19587(19) 0.34189(19) 0.37901(8) 0.0261(2) Uani 1 1 d . . .
C5 C -0.1351(2) 0.1374(2) 0.32510(11) 0.0368(3) Uani 1 1 d . . .
H5A H -0.2342 0.1932 0.3773 0.055 Uiso 1 1 calc R A .
H5B H -0.0559 0.0095 0.3454 0.055 Uiso 1 1 calc R . .
H5C H -0.2099 0.1144 0.2749 0.055 Uiso 1 1 calc R . .
C6 C -0.0972(2) 0.5731(2) 0.25146(11) 0.0361(3) Uani 1 1 d . . .
H6A H -0.1978 0.6218 0.3046 0.054 Uiso 1 1 calc R A .
H6B H -0.1699 0.5637 0.1986 0.054 Uiso 1 1 calc R . .
H6C H 0.0011 0.6669 0.2349 0.054 Uiso 1 1 calc R . .
H2 H 0.420(3) 0.187(3) 0.5561(12) 0.039(4) Uiso 1 1 d . . .
H3 H 0.192(3) 0.082(3) 0.4582(11) 0.036(4) Uiso 1 1 d . . .
C7A C 0.120(2) 0.260(3) 0.0562(8) 0.0798(12) Uani 0.202(11) 1 d PD A 1
H7AA H 0.2041 0.2126 -0.0016 0.120 Uiso 0.202(11) 1 calc PR A 1
H7AB H 0.0779 0.4064 0.0503 0.120 Uiso 0.202(11) 1 calc PR A 1
H7AC H -0.0026 0.1952 0.0686 0.120 Uiso 0.202(11) 1 calc PR A 1
C8A C 0.372(2) -0.0818(7) 0.1591(12) 0.0546(10) Uani 0.202(11) 1 d PD A 1
H8AA H 0.4680 -0.1182 0.1028 0.082 Uiso 0.202(11) 1 calc PR A 1
H8AB H 0.2540 -0.1530 0.1633 0.082 Uiso 0.202(11) 1 calc PR A 1
H8AC H 0.4434 -0.1198 0.2134 0.082 Uiso 0.202(11) 1 calc PR A 1
C9A C 0.5048(17) 0.332(2) 0.1311(14) 0.0451(6) Uani 0.202(11) 1 d PD A 1
H9AA H 0.5802 0.3011 0.0694 0.068 Uiso 0.202(11) 1 calc PR A 1
H9AB H 0.5971 0.2891 0.1779 0.068 Uiso 0.202(11) 1 calc PR A 1
H9AC H 0.4557 0.4773 0.1335 0.068 Uiso 0.202(11) 1 calc PR A 1
C7B C 0.1376(5) 0.1689(10) 0.0563(2) 0.0798(12) Uani 0.798(11) 1 d PD A 2
H7BA H 0.2364 0.1109 0.0045 0.120 Uiso 0.798(11) 1 calc PR A 2
H7BB H 0.0673 0.3015 0.0365 0.120 Uiso 0.798(11) 1 calc PR A 2
H7BC H 0.0352 0.0804 0.0760 0.120 Uiso 0.798(11) 1 calc PR A 2
C8B C 0.4203(6) -0.0595(4) 0.1904(3) 0.0546(10) Uani 0.798(11) 1 d PD A 2
H8BB H 0.5283 -0.1081 0.1398 0.082 Uiso 0.798(11) 1 calc PR A 2
H8BC H 0.3227 -0.1546 0.2040 0.082 Uiso 0.798(11) 1 calc PR A 2
H8BD H 0.4838 -0.0481 0.2458 0.082 Uiso 0.798(11) 1 calc PR A 2
C9B C 0.4740(5) 0.3648(5) 0.1191(3) 0.0451(6) Uani 0.798(11) 1 d PD A 2
H9BB H 0.5780 0.3044 0.0696 0.068 Uiso 0.798(11) 1 calc PR A 2
H9BC H 0.5415 0.3832 0.1724 0.068 Uiso 0.798(11) 1 calc PR A 2
H9BD H 0.4051 0.4957 0.0965 0.068 Uiso 0.798(11) 1 calc PR A 2

loop_
_atom_site_aniso_label
_atom_site_aniso_U_11
_atom_site_aniso_U_22
_atom_site_aniso_U_33
_atom_site_aniso_U_23
_atom_site_aniso_U_13
_atom_site_aniso_U_12
S1 0.03836(19) 0.02513(16) 0.02944(17) 0.00270(12) -0.01247(13) -0.00955(13)
Si1 0.02296(17) 0.02358(17) 0.02597(18) -0.00344(12) -0.00355(13) -0.00421(13)
Si2 0.0308(2) 0.0329(2) 0.0306(2) -0.00856(14) 0.00054(14) -0.00597(15)
C1 0.0262(6) 0.0261(6) 0.0204(5) -0.0028(4) -0.0022(4) -0.0029(5)
C2 0.0389(7) 0.0302(6) 0.0249(6) 0.0028(5) -0.0070(5) -0.0097(5)
C3 0.0384(7) 0.0291(6) 0.0285(6) 0.0007(5) -0.0049(5) -0.0129(5)
C4 0.0268(6) 0.0266(6) 0.0254(6) -0.0039(5) -0.0021(5) -0.0063(5)
C5 0.0337(7) 0.0346(7) 0.0437(8) -0.0034(6) -0.0020(6) -0.0126(6)
C6 0.0333(7) 0.0292(7) 0.0454(8) -0.0029(6) -0.0087(6) -0.0010(5)
C7A 0.0637(15) 0.133(4) 0.0484(12) -0.0541(19) -0.0115(11) -0.009(2)
C8A 0.0556(16) 0.0291(9) 0.070(2) -0.0065(10) 0.0163(14) -0.0032(9)
C9A 0.0492(12) 0.0407(14) 0.0425(16) 0.0065(10) 0.0051(10) -0.0128(11)
C7B 0.0637(15) 0.133(4) 0.0484(12) -0.0541(19) -0.0115(11) -0.009(2)
C8B 0.0556(16) 0.0291(9) 0.070(2) -0.0065(10) 0.0163(14) -0.0032(9)
C9B 0.0492(12) 0.0407(14) 0.0425(16) 0.0065(10) 0.0051(10) -0.0128(11)

loop_
_atom_type_symbol
_atom_type_description
_atom_type_scat_dispersion_real
_atom_type_scat_dispersion_imag
_atom_type_scat_source
C C 0.0033 0.0016 'International Tables Vol C Tables 4.2.6.8 and 6.1.1.4'
H H 0.0000 0.0000 'International Tables Vol C Tables 4.2.6.8 and 6.1.1.4'
Si Si 0.0817 0.0704 'International Tables Vol C Tables 4.2.6.8 and 6.1.1.4'
S S 0.1246 0.1234 'International Tables Vol C Tables 4.2.6.8 and 6.1.1.4'

loop_
_geom_angle_atom_site_label_1
_geom_angle_atom_site_label_2
_geom_angle_atom_site_label_3
_geom_angle
_geom_angle_site_symmetry_1
_geom_angle_site_symmetry_3
C1 S1 C4 93.71(6) . .
C4 Si1 C5 107.19(6) . .
C4 Si1 C6 108.91(6) . .
C5 Si1 C6 111.71(7) . .
C4 Si1 Si2 108.54(4) . .
C5 Si1 Si2 110.51(5) . .
C6 Si1 Si2 109.87(5) . .
C7B Si2 C9B 110.35(14) . .
C7B Si2 C9A 117.9(7) . .
C8A Si2 C9A 109.6(3) . .
C8A Si2 C7A 108.5(3) . .
C9A Si2 C7A 108.1(3) . .
C7B Si2 C8B 109.38(13) . .
C9B Si2 C8B 107.88(11) . .
C7B Si2 Si1 110.56(12) . .
C8A Si2 Si1 115.8(4) . .
C9B Si2 Si1 110.50(14) . .
C9A Si2 Si1 111.7(6) . .
C7A Si2 Si1 102.7(5) . .
C8B Si2 Si1 108.10(11) . .
C2 C1 C1 129.27(14) . 2_666
C2 C1 S1 109.87(9) . .
C1 C1 S1 120.85(12) 2_666 .
C1 C2 C3 113.06(12) . .
C1 C2 H2 123.1(11) . .
C3 C2 H2 123.9(11) . .
C4 C3 C2 114.53(12) . .
C4 C3 H3 121.4(10) . .
C2 C3 H3 124.0(10) . .
C3 C4 S1 108.81(9) . .
C3 C4 Si1 128.88(10) . .
S1 C4 Si1 122.10(7) . .
Si1 C5 H5A 109.5 . .
Si1 C5 H5B 109.5 . .
H5A C5 H5B 109.5 . .
Si1 C5 H5C 109.5 . .
H5A C5 H5C 109.5 . .
H5B C5 H5C 109.5 . .
Si1 C6 H6A 109.5 . .
Si1 C6 H6B 109.5 . .
H6A C6 H6B 109.5 . .
Si1 C6 H6C 109.5 . .
H6A C6 H6C 109.5 . .
H6B C6 H6C 109.5 . .
Si2 C7A H7AA 109.5 . .
Si2 C7A H7AB 109.5 . .
Si2 C7A H7AC 109.5 . .
Si2 C8A H8AA 109.5 . .
Si2 C8A H8AB 109.5 . .
Si2 C8A H8AC 109.5 . .
Si2 C9A H9AA 109.5 . .
Si2 C9A H9AB 109.5 . .
Si2 C9A H9AC 109.5 . .
Si2 C7B H7BA 109.5 . .
Si2 C7B H7BB 109.5 . .
H7BA C7B H7BB 109.5 . .
Si2 C7B H7BC 109.5 . .
H7BA C7B H7BC 109.5 . .
H7BB C7B H7BC 109.5 . .
Si2 C8B H8BB 109.5 . .
Si2 C8B H8BC 109.5 . .
H8BB C8B H8BC 109.5 . .
Si2 C8B H8BD 109.5 . .
H8BB C8B H8BD 109.5 . .
H8BC C8B H8BD 109.5 . .
Si2 C9B H9BB 109.5 . .
Si2 C9B H9BC 109.5 . .
H9BB C9B H9BC 109.5 . .
Si2 C9B H9BD 109.5 . .
H9BB C9B H9BD 109.5 . .
H9BC C9B H9BD 109.5 . .

loop_
_geom_bond_atom_site_label_1
_geom_bond_atom_site_label_2
_geom_bond_distance
_geom_bond_site_symmetry_2
S1 C1 1.7276(12) .
S1 C4 1.7310(13) .
Si1 C4 1.8723(13) .
Si1 C5 1.8724(14) .
Si1 C6 1.8726(14) .
Si1 Si2 2.3388(5) .
Si2 C7B 1.863(2) .
Si2 C8A 1.867(4) .
Si2 C9B 1.8707(19) .
Si2 C9A 1.875(4) .
Si2 C7A 1.886(4) .
Si2 C8B 1.891(2) .
C1 C2 1.3700(18) .
C1 C1 1.455(2) 2_666
C2 C3 1.4167(19) .
C2 H2 0.906(17) .
C3 C4 1.3732(18) .
C3 H3 0.943(17) .
C5 H5A 0.9800 .
C5 H5B 0.9800 .
C5 H5C 0.9800 .
C6 H6A 0.9800 .
C6 H6B 0.9800 .
C6 H6C 0.9800 .
C7A H7AA 0.9800 .
C7A H7AB 0.9800 .
C7A H7AC 0.9800 .
C8A H8AA 0.9800 .
C8A H8AB 0.9800 .
C8A H8AC 0.9800 .
C9A H9AA 0.9800 .
C9A H9AB 0.9800 .
C9A H9AC 0.9800 .
C7B H7BA 0.9800 .
C7B H7BB 0.9800 .
C7B H7BC 0.9800 .
C8B H8BB 0.9800 .
C8B H8BC 0.9800 .
C8B H8BD 0.9800 .
C9B H9BB 0.9800 .
C9B H9BC 0.9800 .
C9B H9BD 0.9800 .

loop_
_geom_torsion_atom_site_label_1
_geom_torsion_atom_site_label_2
_geom_torsion_atom_site_label_3
_geom_torsion_atom_site_label_4
_geom_torsion
_geom_torsion_site_symmetry_1
_geom_torsion_site_symmetry_4
C4 Si1 Si2 C7B 180.0(2) . .
C5 Si1 Si2 C7B 62.7(2) . .
C6 Si1 Si2 C7B -61.0(2) . .
C4 Si1 Si2 C8A 79.7(6) . .
C5 Si1 Si2 C8A -37.6(6) . .
C6 Si1 Si2 C8A -161.3(6) . .
C4 Si1 Si2 C9B -57.54(14) . .
C5 Si1 Si2 C9B -174.82(14) . .
C6 Si1 Si2 C9B 61.46(14) . .
C4 Si1 Si2 C9A -46.7(5) . .
C5 Si1 Si2 C9A -164.0(5) . .
C6 Si1 Si2 C9A 72.3(5) . .
C4 Si1 Si2 C7A -162.3(6) . .
C5 Si1 Si2 C7A 80.4(6) . .
C6 Si1 Si2 C7A -43.3(6) . .
C4 Si1 Si2 C8B 60.30(18) . .
C5 Si1 Si2 C8B -56.98(18) . .
C6 Si1 Si2 C8B 179.30(18) . .
C4 S1 C1 C2 -0.56(10) . .
C4 S1 C1 C1 179.04(13) . 2_666
C1 C1 C2 C3 -178.99(16) 2_666 .
S1 C1 C2 C3 0.56(15) . .
C1 C2 C3 C4 -0.27(18) . .
C2 C3 C4 S1 -0.16(15) . .
C2 C3 C4 Si1 174.66(10) . .
C1 S1 C4 C3 0.40(10) . .
C1 S1 C4 Si1 -174.84(8) . .
C5 Si1 C4 C3 26.43(14) . .
C6 Si1 C4 C3 147.44(12) . .
Si2 Si1 C4 C3 -92.96(12) . .
C5 Si1 C4 S1 -159.36(8) . .
C6 Si1 C4 S1 -38.34(10) . .
Si2 Si1 C4 S1 81.26(8) . .
